data_7150161
loop_
_publ_author_name
'Aburel, Pompiliu S.'
'Zhuang, Wei'
'Hazell, Rita G.'
'J\/orgensen, Karl Anker'

_publ_section_title
;
 Catalytic and enantioselective aza-ene and hetero-Diels-Alder
 reactions of alkenes and dienes with azodicarboxylates.
;
_journal_issue 12
_journal_name_full 'Organic &amp; biomolecular chemistry'
_journal_page_first 2344
_journal_page_last 2349
_journal_paper_doi 10.1039/b503744a
_journal_volume 3
_journal_year 2005
_chemical_formula_moiety 'C12 H14 Cl3 N3 O5'
_chemical_formula_sum 'C12 H14 Cl3 N3 O5'
_chemical_formula_weight 386.61
_chemical_name_systematic
;
N'-Cyclopent-2-enyl-N'-(2-oxo-oxazolidine-3-carbonyl)-
hydrazinecarboxylic acid 2,2,2-tricloro-ethyl ester
;
_space_group_IT_number 61
_symmetry_cell_setting orthorhombic
_symmetry_space_group_name_Hall '-P 2ac 2ab'
_symmetry_space_group_name_H-M 'P b c a'
_atom_type_scat_source IntTabIV
_cell_angle_alpha 90.000
_cell_angle_beta 90.000
_cell_angle_gamma 90.000
_cell_formula_units_Z 8
_cell_length_a 11.4775(5)
_cell_length_b 11.1987(5)
_cell_length_c 24.918(1)
_cell_measurement_reflns_used 14220
_cell_measurement_temperature 120
_cell_measurement_theta_max 29.82
_cell_measurement_theta_min 2.41
_cell_volume 3202.8(2)
_computing_cell_refinement 'SAINT (Siemens, 1995)'
_computing_data_collection 'SMART (Siemens, 1995)'
_computing_data_reduction 'SAINT (Siemens, 1995)'
_computing_molecular_graphics
;
ORTEP-III (Burnett & Johnson, 1996), KRYSTAL
;
_computing_publication_material KRYSTAL
_computing_structure_refinement 'modified ORFLS(1962), KRYSTAL'
_computing_structure_solution
;
SIR97 (Altomare et al., 1997 ), KRYSTAL
;
_diffrn_ambient_temperature 120
_diffrn_measured_fraction_theta_full 0.998
_diffrn_measured_fraction_theta_max 0.998
_diffrn_measurement_device 'Siemens SMART CCD diffractometer'
_diffrn_measurement_method '\w rotation scans with narrow frames'
_diffrn_radiation_monochromator graphite
_diffrn_radiation_source 'x-ray tube'
_diffrn_radiation_type 'Mo K\a'
_diffrn_radiation_wavelength 0.71073
_diffrn_reflns_av_R_equivalents 0.055
_diffrn_reflns_limit_h_max 16
_diffrn_reflns_limit_h_min -15
_diffrn_reflns_limit_k_max 15
_diffrn_reflns_limit_k_min -15
_diffrn_reflns_limit_l_max 33
_diffrn_reflns_limit_l_min -34
_diffrn_reflns_number 49125
_diffrn_reflns_reduction_process 49125
_diffrn_reflns_theta_full 29.82
_diffrn_reflns_theta_max 29.82
_diffrn_reflns_theta_min 2.41
_diffrn_standards_decay_% 0
_exptl_absorpt_coefficient_mu 0.600
_exptl_absorpt_correction_T_max 0.942
_exptl_absorpt_correction_T_min 0.773
_exptl_absorpt_correction_type integration
_exptl_absorpt_process_details 'XPREP, 1995 '
_exptl_crystal_colour colourless
_exptl_crystal_density_diffrn 1.604
_exptl_crystal_density_meas ?
_exptl_crystal_density_method .
_exptl_crystal_description needle
_exptl_crystal_F_000 1584
_exptl_crystal_size_max 0.60
_exptl_crystal_size_mid 0.25
_exptl_crystal_size_min 0.10
_refine_diff_density_max 0.95(9)
_refine_diff_density_min -1.11(9)
_refine_ls_extinction_method none
_refine_ls_goodness_of_fit_ref 1.54
_refine_ls_hydrogen_treatment constr
_refine_ls_matrix_type full
_refine_ls_number_constraints 17
_refine_ls_number_parameters 205
_refine_ls_number_reflns 3283
_refine_ls_number_restraints 0
_refine_ls_R_factor_gt 0.048
_refine_ls_shift/su_max 0.0060
_refine_ls_shift/su_mean 0.0015
_refine_ls_structure_factor_coef F
_refine_ls_weighting_details
;
w= 1/{[\s~cs~(F^2^)+B+(1+A)F^2^]^1/2^- |F|}^2^
where A = 0.03 and B = 1.00
;
_refine_ls_weighting_scheme calc
_refine_ls_wR_factor_ref 0.054
_reflns_number_gt 3283
_reflns_number_total 4589
_reflns_threshold_expression I>3\s(I)
_cod_data_source_file b503744a.txt
_cod_data_source_block sorin
_cod_depositor_comments
;
The following automatic conversions were performed:

'_atom_site_thermal_displace_type' tag value 'Uij' was replaced with
'Uani' value 21 time.

Automatic conversion script
Id: cif_fix_values 1646 2011-03-28 12:23:43Z adriana 

The following automatic conversions were performed:
data name '_geom_bond_atom_site_label_D' replaced with
'_geom_hbond_atom_site_label_D' as specified in the replacement file
'/home/antanas/src/cod-tools/trunk/data/replacement-values/replacement_tags.lst'.

data
name '_geom_bond_atom_site_label_H' replaced with
'_geom_hbond_atom_site_label_H' as specified in the replacement file
'/home/antanas/src/cod-tools/trunk/data/replacement-values/replacement_tags.lst'.

data
name '_geom_contact_atom_site_label_a' replaced with
'_geom_hbond_atom_site_label_A' as specified in the replacement file
'/home/antanas/src/cod-tools/trunk/data/replacement-values/replacement_tags.lst'.

data
name '_geom_bond_distance_DH' replaced with '_geom_hbond_distance_DH'
as specified in the replacement file
'/home/antanas/src/cod-tools/trunk/data/replacement-values/replacement_tags.lst'.

data
name '_geom_contact_distance_HA' replaced with
'_geom_hbond_distance_HA' as specified in the replacement file
'/home/antanas/src/cod-tools/trunk/data/replacement-values/replacement_tags.lst'.

data
name '_geom_contact_distance_DA' replaced with
'_geom_hbond_distance_DA' as specified in the replacement file
'/home/antanas/src/cod-tools/trunk/data/replacement-values/replacement_tags.lst'.

data
name '_geom_angle_DHA' replaced with '_geom_hbond_angle_DHA' as
specified in the replacement file
'/home/antanas/src/cod-tools/trunk/data/replacement-values/replacement_tags.lst'.

data
name '_geom_contact_site_symmetry_A' replaced with
'_geom_hbond_site_symmetry_A' as specified in the replacement file
'/home/antanas/src/cod-tools/trunk/data/replacement-values/replacement_tags.lst'.

Automatic conversion script
Id: cif_correct_tags 5005 2017-03-03 11:38:54Z antanas 
;
_cod_database_code 7150161

loop_
_symmetry_equiv_pos_as_xyz
+x,+y,+z
1/2-x,-y,1/2+z
-x,1/2+y,1/2-z
1/2+x,1/2-y,-z
-x,-y,-z
1/2+x,+y,1/2-z
+x,1/2-y,1/2+z
1/2-x,1/2+y,+z

loop_
_atom_site_aniso_label
_atom_site_aniso_U_11
_atom_site_aniso_U_22
_atom_site_aniso_U_33
_atom_site_aniso_U_12
_atom_site_aniso_U_13
_atom_site_aniso_U_23
Cl1 0.0174(3) 0.0787(6) 0.0296(4) 0.0065(4) 0.0042(3) 0.0114(4)
Cl2 0.0269(4) 0.0298(4) 0.0579(5) -0.0002(3) 0.0006(3) 0.0143(4)
Cl3 0.0563(5) 0.0531(5) 0.0297(4) -0.0182(4) -0.0029(4) -0.0163(4)
O1 0.0283(10) 0.0228(9) 0.0177(8) 0.0029(8) -0.0094(8) -0.0007(7)
O2 0.0294(10) 0.0202(9) 0.0180(8) -0.0024(8) -0.0006(8) 0.0055(7)
O3 0.0216(8) 0.0139(8) 0.0242(9) 0.0025(7) 0.0002(7) 0.0005(7)
O4 0.0249(10) 0.0233(9) 0.0245(9) -0.0034(8) 0.0048(8) 0.0024(8)
O5 0.0191(9) 0.0205(9) 0.0293(10) 0.0028(7) 0.0069(8) -0.0042(8)
N1 0.0188(10) 0.0124(9) 0.0135(9) -0.0013(8) -0.0016(8) 0.0000(7)
N2 0.0146(10) 0.0139(9) 0.0171(9) 0.0032(8) -0.0008(8) -0.0007(8)
N3 0.0150(10) 0.0126(9) 0.0167(9) 0.0018(8) 0.0017(8) -0.0001(8)
C1 0.0237(13) 0.0164(12) 0.0193(11) -0.0032(10) -0.0040(10) -0.0036(10)
C2 0.0265(14) 0.0250(13) 0.0261(13) -0.0029(11) -0.0083(11) -0.0050(11)
C3 0.0209(12) 0.0201(12) 0.0105(10) 0.0046(10) 0.0008(9) 0.0004(9)
C4 0.0158(11) 0.0151(11) 0.0122(10) -0.0011(9) 0.0018(9) 0.0034(9)
C5 0.0159(11) 0.0192(12) 0.0138(10) 0.0016(9) -0.0022(9) 0.0001(9)
C6 0.0178(12) 0.0199(12) 0.0253(12) 0.0013(10) 0.0000(10) -0.0009(10)
C9 0.0253(14) 0.0329(15) 0.0196(12) 0.0004(12) -0.0039(11) 0.0074(11)
C10 0.0189(12) 0.0193(12) 0.0154(11) -0.0001(10) -0.0009(10) -0.0036(9)
C11 0.0188(13) 0.0348(15) 0.0203(12) 0.0039(11) 0.0048(10) -0.0023(11)
C12 0.0180(12) 0.0305(14) 0.0204(12) -0.0052(11) 0.0048(10) -0.0005(10)

loop_
_atom_site_label
_atom_site_fract_x
_atom_site_fract_y
_atom_site_fract_z
_atom_site_U_iso_or_equiv
_atom_site_thermal_displace_type
_atom_site_occupancy
Cl1 0.81801(6) -0.23430(9) 0.58637(3) 0.0419(4) Uani 1.00
Cl2 0.62617(7) -0.34599(7) 0.64009(4) 0.0382(4) Uani 1.00
Cl3 0.68851(8) -0.10702(8) 0.66789(3) 0.0464(5) Uani 1.00
O1 0.5256(2) 0.0425(2) 0.76146(7) 0.0229(9) Uani 1.00
O2 0.3718(2) -0.0656(2) 0.73454(7) 0.0225(9) Uani 1.00
O3 0.2760(1) 0.2420(1) 0.66473(7) 0.0199(8) Uani 1.00
O4 0.4782(2) 0.0484(2) 0.57447(7) 0.0242(9) Uani 1.00
O5 0.4837(2) -0.1525(2) 0.59063(7) 0.0230(9) Uani 1.00
N1 0.4178(2) 0.1180(2) 0.69546(7) 0.0149(9) Uani 1.00
N2 0.2736(2) 0.0510(2) 0.63497(8) 0.0152(9) Uani 1.00
N3 0.3393(2) -0.0493(2) 0.62407(8) 0.0148(9) Uani 1.00
C1 0.4890(2) 0.2196(2) 0.71349(10) 0.0198(12) Uani 1.00
C2 0.5811(2) 0.1537(2) 0.74538(11) 0.0258(13) Uani 1.00
C3 0.4316(2) 0.0218(2) 0.73043(9) 0.0172(11) Uani 1.00
C4 0.3179(2) 0.1419(2) 0.66473(9) 0.0144(11) Uani 1.00
C5 0.1669(2) 0.0684(2) 0.60239(9) 0.0163(11) Uani 1.00
C6 0.0927(2) -0.0441(2) 0.60263(10) 0.0210(12) Uani 1.00
C9 0.1934(2) 0.0867(2) 0.54306(10) 0.0259(14) Uani 1.00
C10 0.4374(2) -0.0397(2) 0.59435(9) 0.0179(12) Uani 1.00
C11 0.5990(2) -0.1618(3) 0.57043(10) 0.0246(13) Uani 1.00
C12 0.6785(2) -0.2090(2) 0.61442(10) 0.0230(13) Uani 1.00
C8a 0.1679(5) -0.0366(8) 0.5155(2) 0.0232(8) Uiso 0.58(2)
C8b 0.1668(7) -0.0020(11) 0.5142(3) 0.0232 Uiso 0.42
C7a 0.0977(6) -0.1035(6) 0.5575(3) 0.0224(8) Uiso 0.58
C7b 0.1129(8) -0.1001(8) 0.5458(4) 0.0224 Uiso 0.42
H3n 0.3157 -0.1248 0.6373 0.018 Uiso 1.00
H1a 0.4459 0.2733 0.7353 0.024 Uiso 1.00
H1b 0.5220 0.2620 0.6841 0.024 Uiso 1.00
H2a 0.6476 0.1384 0.7238 0.031 Uiso 1.00
H2b 0.6035 0.1988 0.7760 0.031 Uiso 1.00
H5 0.1234 0.1340 0.6158 0.020 Uiso 1.00
H11a 0.6255 -0.0853 0.5592 0.029 Uiso 1.00
H11b 0.6003 -0.2151 0.5408 0.029 Uiso 1.00
H6 0.0473 -0.0686 0.6326 0.025 Uiso 0.58
H6a 0.0128 -0.0248 0.6077 0.025 Uiso 0.42
H6b 0.1174 -0.0971 0.6301 0.025 Uiso 0.42
H9 0.2262 0.1580 0.5290 0.031 Uiso 0.42
H9a 0.2726 0.1086 0.5381 0.031 Uiso 0.58
H9b 0.1444 0.1470 0.5284 0.031 Uiso 0.58
H8aa 0.2381 -0.0786 0.5076 0.043 Uiso 0.58
H8ab 0.1240 -0.0273 0.4834 0.043 Uiso 0.58
H8b 0.1802 -0.0072 0.4765 0.043 Uiso 0.42
H7a 0.0612 -0.1786 0.5520 0.038 Uiso 0.58
H7ba 0.0404 -0.1247 0.5306 0.038 Uiso 0.42
H7bb 0.1630 -0.1677 0.5483 0.038 Uiso 0.42

loop_
_geom_angle_atom_site_label_1
_geom_angle_atom_site_label_2
_geom_angle_atom_site_label_3
_geom_angle
C2 O1 C3 109.9(2)
C11 O5 C10 116.9(2)
C4 N1 C3 125.5(2)
C1 N1 C3 110.1(2)
C1 N1 C4 118.2(2)
N3 N2 C4 120.9(2)
C5 N2 C4 120.6(2)
C5 N2 N3 116.8(2)
N2 N3 C10 119.9(2)
C2 C1 N1 99.8(2)
C1 C2 O1 104.8(2)
O1 C3 O2 123.3(2)
N1 C3 O2 128.2(2)
N1 C3 O1 108.5(2)
N2 C4 O3 122.8(2)
N1 C4 O3 119.8(2)
N1 C4 N2 117.4(2)
C6 C5 N2 110.6(2)
C9 C5 N2 112.6(2)
C9 C5 C6 103.1(2)
C5 C6 C7a 113.2(4)
C5 C6 C7b 104.2(4)
C6 C7a C8a 111.4(5)
C6 C7b C8b 104.1(6)
C9 C8a C7a 103.4(5)
C9 C8b C7b 112.4(7)
C5 C9 C8b 113.4(5)
C5 C9 C8a 105.6(3)
N3 C10 O4 128.1(2)
O5 C10 O4 125.3(2)
O5 C10 N3 106.6(2)
C12 C11 O5 109.2(2)
Cl3 C12 C11 111.1(2)
Cl2 C12 C11 111.0(2)
Cl1 C12 C11 108.3(2)
Cl2 C12 Cl3 108.2(1)
Cl1 C12 Cl3 110.1(1)
Cl1 C12 Cl2 108.1(2)
C10 N3 H3n 120.0
N2 N3 H3n 120.1
H1b C1 H1a 109.4
N1 C1 H1a 112.0
C2 C1 H1a 111.9
N1 C1 H1b 111.8
C2 C1 H1b 111.7
H2b C2 H2a 109.5
O1 C2 H2a 110.7
C1 C2 H2a 110.6
O1 C2 H2b 110.6
C1 C2 H2b 110.5
N2 C5 H5 110.1
C6 C5 H5 110.2
C9 C5 H5 110.0
C7a C6 H6 123.5
C5 C6 H6 123.4
C6 C7a H7a 123.6
C8a C7a H7a 125.0
H8aa C8a H8ab 109.1
C7a C8a H8ab 110.6
C9 C8a H8ab 111.7
C7a C8a H8aa 110.4
C9 C8a H8aa 111.6
H9b C9 H9a 109.5
C5 C9 H9a 110.6
C8a C9 H9a 110.4
C5 C9 H9b 110.5
C8a C9 H9b 110.3
C5 C6 H6a 110.7
C7b C6 H6a 110.7
H6a C6 H6b 109.4
C5 C6 H6b 110.8
C7b C6 H6b 110.9
H7ba C7b H7bb 108.9
C8b C7b H7bb 111.8
C6 C7b H7bb 110.3
C8b C7b H7ba 111.5
C6 C7b H7ba 110.2
C9 C8b H8b 124.7
C8b C9 H9 123.1
C5 C9 H9 123.4
H11a C11 H11b 109.5
O5 C11 H11b 109.6
C12 C11 H11b 109.5
O5 C11 H11a 109.6
C12 C11 H11a 109.4

loop_
_geom_bond_atom_site_label_1
_geom_bond_atom_site_label_2
_geom_bond_distance
Cl1 C12 1.770(3)
Cl2 C12 1.768(3)
Cl3 C12 1.758(3)
O1 C3 1.347(3)
O1 C2 1.455(3)
O2 C3 1.200(3)
O3 C4 1.219(3)
O4 C10 1.199(3)
O5 C10 1.373(3)
O5 C11 1.419(3)
N1 C3 1.394(3)
N1 C4 1.405(3)
N1 C1 1.471(3)
N2 C4 1.358(3)
N2 N3 1.380(3)
N2 C5 1.482(3)
N3 C10 1.352(3)
C1 C2 1.515(4)
C5 C6 1.520(3)
C5 C9 1.523(3)
C6 C7a 1.309(7)
C6 C7b 1.567(10)
C9 C8b 1.263(11)
C9 C8a 1.570(8)
C11 C12 1.520(4)
C8a C7a 1.517(8)
C8b C7b 1.487(11)
N3 H3n 0.95
C1 H1a 0.95
C1 H1b 0.95
C2 H2a 0.95
C2 H2b 0.95
C5 H5 0.95
C6 H6 0.95
C7a H7a 0.95
C8a H8aa 0.95
C8a H8ab 0.95
C9 H9a 0.95
C9 H9b 0.95
C6 H6a 0.95
C6 H6b 0.95
C7b H7ba 0.95
C7b H7bb 0.95
C8b H8b 0.95
C9 H9 0.95
C11 H11b 0.95
C11 H11a 0.95

loop_
_geom_hbond_atom_site_label_D
_geom_hbond_atom_site_label_H
_geom_hbond_atom_site_label_A
_geom_hbond_distance_DH
_geom_hbond_distance_HA
_geom_hbond_distance_DA
_geom_hbond_angle_DHA
_geom_hbond_site_symmetry_A
N3 H3n O3 0.947(2) 1.950(2) 2.871(3) 163.7(1) 8_545
